data_1549926
loop_
_publ_author_name
'Mallo, Neil'
'Foley, Eric D.'
'Iranmanesh, Hasti'
'Kennedy, Aaron D. W.'
'Luis, Ena T.'
'Ho, Junming'
'Harper, Jason B.'
'Beves, Jonathon E.'

_publ_section_title
;
 Structure-function relationships of donor-acceptor Stenhouse adduct
 photochromic switches.
;
_journal_issue 43
_journal_name_full 'Chemical science'
_journal_page_first 8242
_journal_page_last 8252
_journal_paper_doi 10.1039/c8sc03218a
_journal_volume 9
_journal_year 2018
_chemical_formula_moiety 'C20 H23 N3 O4, C4 H8 O'
_chemical_formula_sum 'C24 H31 N3 O5'
_chemical_formula_weight 441.52
_space_group_crystal_system monoclinic
_space_group_IT_number 14
_space_group_name_Hall '-P 2ybc'
_space_group_name_H-M_alt 'P 1 21/c 1'
_symmetry_space_group_name_Hall '-P 2ybc'
_symmetry_space_group_name_H-M 'P 1 21/c 1'
_atom_sites_solution_hydrogens geom
_atom_sites_solution_primary dual
_audit_creation_date 2018-03-15
_audit_creation_method
;
Olex2 1.2
(compiled 2017.08.10 svn.r3458 for OlexSys, GUI svn.r5381)
;
_audit_update_record
;
2018-04-24 deposited with the CCDC.
2018-08-29 downloaded from the CCDC.
;
_cell_angle_alpha 90
_cell_angle_beta 104.310(4)
_cell_angle_gamma 90
_cell_formula_units_Z 4
_cell_length_a 11.8801(13)
_cell_length_b 9.9317(11)
_cell_length_c 20.246(2)
_cell_measurement_reflns_used 9920
_cell_measurement_temperature 150
_cell_measurement_theta_max 25.663
_cell_measurement_theta_min 2.372
_cell_volume 2314.7(4)
_computing_cell_refinement 'SAINT v8.37A (Bruker, 2015)'
_computing_data_collection '<i>APEX3 </i>(Bruker, 2015)'
_computing_data_reduction 'SAINT v8.37A (Bruker, 2015)'
_computing_molecular_graphics 'Olex2 (Dolomanov et al., 2009)'
_computing_publication_material 'Olex2 (Dolomanov et al., 2009)'
_computing_structure_refinement 'ShelXL (Sheldrick, 2015)'
_computing_structure_solution 'ShelXT (Sheldrick, 2015)'
_diffrn_ambient_temperature 150
_diffrn_measured_fraction_theta_full 0.993
_diffrn_measured_fraction_theta_max 0.992
_diffrn_measurement_device_type 'Bruker kappa APEXII CCD Diffractometer'
_diffrn_measurement_method '\f scans, and \w scans with \k offsets'
_diffrn_radiation_type MoK\a
_diffrn_radiation_wavelength 0.71073
_diffrn_reflns_av_R_equivalents 0.0904
_diffrn_reflns_av_unetI/netI 0.0546
_diffrn_reflns_Laue_measured_fraction_full 0.993
_diffrn_reflns_Laue_measured_fraction_max 0.992
_diffrn_reflns_limit_h_max 16
_diffrn_reflns_limit_h_min -16
_diffrn_reflns_limit_k_max 13
_diffrn_reflns_limit_k_min -13
_diffrn_reflns_limit_l_max 27
_diffrn_reflns_limit_l_min -27
_diffrn_reflns_number 73739
_diffrn_reflns_point_group_measured_fraction_full 0.993
_diffrn_reflns_point_group_measured_fraction_max 0.992
_diffrn_reflns_theta_full 25.000
_diffrn_reflns_theta_max 28.824
_diffrn_reflns_theta_min 1.769
_diffrn_source 'Incoatec I\mS microfocus X-ray source'
_exptl_absorpt_coefficient_mu 0.089
_exptl_absorpt_correction_T_max 0.7458
_exptl_absorpt_correction_T_min 0.6412
_exptl_absorpt_correction_type multi-scan
_exptl_absorpt_process_details 'SADABS (Bruker, 2016)'
_exptl_crystal_colour violet
_exptl_crystal_colour_primary violet
_exptl_crystal_density_diffrn 1.267
_exptl_crystal_description plate
_exptl_crystal_F_000 944
_exptl_crystal_size_max 0.38
_exptl_crystal_size_mid 0.23
_exptl_crystal_size_min 0.05
_refine_diff_density_max 0.836
_refine_diff_density_min -0.457
_refine_diff_density_rms 0.078
_refine_ls_extinction_coef 0.0032(13)
_refine_ls_extinction_expression Fc^*^=kFc[1+0.001xFc^2^\l^3^/sin(2\q)]^-1/4^
_refine_ls_extinction_method 'SHELXL-2018/1 (Sheldrick 2018)'
_refine_ls_goodness_of_fit_ref 1.028
_refine_ls_hydrogen_treatment constr
_refine_ls_matrix_type full
_refine_ls_number_parameters 294
_refine_ls_number_reflns 6001
_refine_ls_number_restraints 0
_refine_ls_restrained_S_all 1.028
_refine_ls_R_factor_all 0.1396
_refine_ls_R_factor_gt 0.0764
_refine_ls_shift/su_max 0.000
_refine_ls_shift/su_mean 0.000
_refine_ls_structure_factor_coef Fsqd
_refine_ls_weighting_details 'w=1/[\s^2^(Fo^2^)+(0.1210P)^2^+1.8257P] where P=(Fo^2^+2Fc^2^)/3'
_refine_ls_weighting_scheme calc
_refine_ls_wR_factor_gt 0.1998
_refine_ls_wR_factor_ref 0.2460
_reflns_Friedel_coverage 0.000
_reflns_number_gt 3490
_reflns_number_total 6001
_reflns_threshold_expression 'I > 2\s(I)'
_cod_data_source_file c8sc03218a2.cif
_cod_data_source_block 4a
_cod_depositor_comments
;
The following automatic conversions were performed:

'_exptl_absorpt_correction_type' value 'Multi-scan' changed to
'multi-scan' according to
/home/data/users/saulius/crontab/automatic-downloads/rss-feeds/RSC/lib/dictionaries/cif_core.dic
dictionary named 'cif_core.dic' version 2.4.2 from 2011-04-26.

Automatic conversion script
Id: cif_fix_values 4973 2017-02-22 13:04:09Z antanas 

 Adding full bibliography for 1549921--1549929.cif.
;
_cod_database_code 1549926
_shelx_shelxl_version_number 2018/1
_shelx_space_group_comment
;
The symmetry employed for this shelxl refinement is uniquely defined
by the following loop, which should always be used as a source of
symmetry information in preference to the above space-group names.
They are only intended as comments.
;
_olex2_refinement_description
;
1. Fixed Uiso
 At 1.2 times of:
  All C(H) groups, All C(H,H) groups
 At 1.5 times of:
  All C(H,H,H) groups, All O(H) groups
2.a Secondary CH2 refined with riding coordinates:
 C13(H13A,H13B), C14(H14A,H14B), C21(H21A,H21B), C22(H22A,H22B), C23(H23A,
 H23B), C24(H24A,H24B)
2.b Aromatic/amide H refined with riding coordinates:
 C7(H7), C9(H9), C10(H10), C11(H11), C16(H16), C17(H17), C18(H18), C19(H19),
 C20(H20)
2.c Idealised Me refined as rotating group:
 C2(H2A,H2B,H2C), C3(H3A,H3B,H3C), C12(H12A,H12B,H12C)
2.d Idealised tetrahedral OH refined as rotating group:
 O4(H4)
;
_olex2_submission_special_instructions 'No special instructions were received'

loop_
_space_group_symop_operation_xyz
'x, y, z'
'-x, y+1/2, -z+1/2'
'-x, -y, -z'
'x, -y-1/2, z-1/2'

loop_
_atom_site_label
_atom_site_type_symbol
_atom_site_fract_x
_atom_site_fract_y
_atom_site_fract_z
_atom_site_U_iso_or_equiv
_atom_site_adp_type
_atom_site_occupancy
_atom_site_site_symmetry_order
_atom_site_calc_flag
_atom_site_refinement_flags_posn
O1 O 0.16179(19) 1.00467(19) 0.19901(10) 0.0400(5) Uani 1 1 d .
O2 O 0.10828(18) 0.57663(17) 0.25974(9) 0.0335(5) Uani 1 1 d .
O3 O 0.1246(2) 0.93629(19) 0.41358(9) 0.0408(5) Uani 1 1 d .
O4 O 0.1366(2) 0.42893(18) 0.36597(9) 0.0395(5) Uani 1 1 d .
H4 H 0.126609 0.465616 0.327574 0.059 Uiso 1 1 calc GR
N1 N 0.1253(2) 0.7923(2) 0.22924(10) 0.0283(5) Uani 1 1 d .
N2 N 0.1471(2) 0.9701(2) 0.30726(10) 0.0282(5) Uani 1 1 d .
N3 N 0.1605(2) 0.1852(2) 0.59181(10) 0.0288(5) Uani 1 1 d .
C1 C 0.1457(2) 0.9275(2) 0.24285(13) 0.0288(6) Uani 1 1 d .
C2 C 0.1201(3) 0.7488(3) 0.15932(13) 0.0391(7) Uani 1 1 d .
H2A H 0.076728 0.815191 0.127097 0.059 Uiso 1 1 calc GR
H2B H 0.081140 0.661241 0.150940 0.059 Uiso 1 1 calc GR
H2C H 0.199172 0.740804 0.153199 0.059 Uiso 1 1 calc GR
C3 C 0.1680(3) 1.1132(3) 0.32198(15) 0.0405(7) Uani 1 1 d .
H3A H 0.245525 1.137287 0.317119 0.061 Uiso 1 1 calc GR
H3B H 0.162991 1.131890 0.368700 0.061 Uiso 1 1 calc GR
H3C H 0.109422 1.166466 0.289991 0.061 Uiso 1 1 calc GR
C4 C 0.1184(2) 0.6970(2) 0.27846(12) 0.0257(5) Uani 1 1 d .
C5 C 0.1296(2) 0.8858(2) 0.35924(12) 0.0273(5) Uani 1 1 d .
C6 C 0.1224(2) 0.7434(2) 0.34522(12) 0.0255(5) Uani 1 1 d .
C7 C 0.1229(2) 0.6599(2) 0.40232(13) 0.0280(6) Uani 1 1 d .
H7 H 0.116088 0.709259 0.441342 0.034 Uiso 1 1 calc R
C8 C 0.1312(2) 0.5235(3) 0.41328(12) 0.0298(6) Uani 1 1 d .
C9 C 0.1369(3) 0.4743(3) 0.47961(13) 0.0317(6) Uani 1 1 d .
H9 H 0.133742 0.538544 0.513863 0.038 Uiso 1 1 calc R
C10 C 0.1467(3) 0.3422(3) 0.49830(13) 0.0321(6) Uani 1 1 d .
H10 H 0.148439 0.274309 0.465527 0.038 Uiso 1 1 calc R
C11 C 0.1540(2) 0.3073(3) 0.56651(12) 0.0291(6) Uani 1 1 d .
H11 H 0.154270 0.379444 0.597382 0.035 Uiso 1 1 calc R
C12 C 0.1575(3) 0.0658(3) 0.55003(15) 0.0466(8) Uani 1 1 d .
H12A H 0.122373 0.088122 0.502227 0.070 Uiso 1 1 calc GR
H12B H 0.111202 -0.004189 0.565081 0.070 Uiso 1 1 calc GR
H12C H 0.236758 0.032745 0.554597 0.070 Uiso 1 1 calc GR
C13 C 0.1718(2) 0.1639(3) 0.66483(13) 0.0303(6) Uani 1 1 d .
H13A H 0.108178 0.104505 0.670815 0.036 Uiso 1 1 calc R
H13B H 0.163648 0.251401 0.686587 0.036 Uiso 1 1 calc R
C14 C 0.2873(3) 0.1012(3) 0.70023(14) 0.0361(6) Uani 1 1 d .
H14A H 0.293213 0.098348 0.749842 0.043 Uiso 1 1 calc R
H14B H 0.288884 0.007228 0.684215 0.043 Uiso 1 1 calc R
C15 C 0.3911(3) 0.1740(3) 0.68849(13) 0.0338(6) Uani 1 1 d .
C16 C 0.4721(3) 0.1077(3) 0.66158(17) 0.0463(8) Uani 1 1 d .
H16 H 0.461485 0.014720 0.650779 0.056 Uiso 1 1 calc R
C17 C 0.5681(3) 0.1736(4) 0.6500(2) 0.0573(9) Uani 1 1 d .
H17 H 0.622601 0.125844 0.631556 0.069 Uiso 1 1 calc R
C18 C 0.5847(3) 0.3089(4) 0.66541(19) 0.0553(9) Uani 1 1 d .
H18 H 0.649636 0.355377 0.656969 0.066 Uiso 1 1 calc R
C19 C 0.5055(3) 0.3752(4) 0.69316(17) 0.0498(8) Uani 1 1 d .
H19 H 0.517388 0.467559 0.704996 0.060 Uiso 1 1 calc R
C20 C 0.4095(3) 0.3101(3) 0.70407(15) 0.0401(7) Uani 1 1 d .
H20 H 0.355181 0.358405 0.722397 0.048 Uiso 1 1 calc R
O5 O 0.3533(4) 0.7925(4) 0.5782(2) 0.1034(12) Uani 1 1 d .
C21 C 0.3970(5) 0.8163(6) 0.5212(3) 0.0944(17) Uani 1 1 d .
H21A H 0.387117 0.912352 0.507932 0.113 Uiso 1 1 calc R
H21B H 0.354639 0.760970 0.482279 0.113 Uiso 1 1 calc R
C22 C 0.5223(5) 0.7802(8) 0.5393(3) 0.117(2) Uani 1 1 d .
H22A H 0.571356 0.859225 0.556948 0.140 Uiso 1 1 calc R
H22B H 0.546322 0.742717 0.499620 0.140 Uiso 1 1 calc R
C23 C 0.5290(6) 0.6761(8) 0.5936(4) 0.140(3) Uani 1 1 d .
H23A H 0.593341 0.696847 0.633780 0.169 Uiso 1 1 calc R
H23B H 0.542406 0.585821 0.576327 0.169 Uiso 1 1 calc R
C24 C 0.4143(5) 0.6802(6) 0.6125(3) 0.0990(17) Uani 1 1 d .
H24A H 0.370207 0.596230 0.598119 0.119 Uiso 1 1 calc R
H24B H 0.426539 0.690316 0.662455 0.119 Uiso 1 1 calc R

loop_
_atom_site_aniso_label
_atom_site_aniso_U_11
_atom_site_aniso_U_22
_atom_site_aniso_U_33
_atom_site_aniso_U_23
_atom_site_aniso_U_13
_atom_site_aniso_U_12
O1 0.0595(14) 0.0279(10) 0.0350(10) 0.0060(8) 0.0163(10) -0.0023(9)
O2 0.0542(13) 0.0216(8) 0.0249(9) -0.0022(7) 0.0103(8) 0.0017(8)
O3 0.0683(15) 0.0279(10) 0.0290(10) -0.0069(8) 0.0171(10) -0.0011(9)
O4 0.0724(15) 0.0230(9) 0.0251(9) 0.0029(7) 0.0161(10) 0.0061(9)
N1 0.0425(14) 0.0214(10) 0.0214(10) -0.0003(8) 0.0084(9) 0.0022(9)
N2 0.0403(13) 0.0188(10) 0.0267(11) -0.0009(8) 0.0106(9) -0.0018(9)
N3 0.0414(13) 0.0217(10) 0.0223(10) -0.0014(8) 0.0059(9) -0.0016(9)
C1 0.0344(15) 0.0243(12) 0.0279(13) 0.0019(9) 0.0082(11) 0.0012(10)
C2 0.066(2) 0.0308(13) 0.0219(13) 0.0007(10) 0.0145(13) 0.0016(14)
C3 0.062(2) 0.0210(12) 0.0387(15) -0.0029(11) 0.0135(14) -0.0037(13)
C4 0.0320(14) 0.0231(11) 0.0218(11) -0.0004(9) 0.0061(10) 0.0015(10)
C5 0.0350(15) 0.0244(12) 0.0225(12) -0.0017(9) 0.0074(10) 0.0010(10)
C6 0.0318(14) 0.0213(11) 0.0239(12) -0.0004(9) 0.0080(10) 0.0009(10)
C7 0.0369(15) 0.0257(12) 0.0218(12) -0.0003(9) 0.0083(10) 0.0014(10)
C8 0.0390(15) 0.0279(12) 0.0235(12) 0.0001(10) 0.0095(11) 0.0011(11)
C9 0.0431(16) 0.0270(13) 0.0256(12) 0.0023(10) 0.0094(11) 0.0019(11)
C10 0.0433(17) 0.0286(13) 0.0239(13) -0.0001(10) 0.0074(11) -0.0002(11)
C11 0.0372(15) 0.0253(12) 0.0240(12) 0.0004(9) 0.0061(11) -0.0004(11)
C12 0.076(2) 0.0276(14) 0.0338(15) -0.0082(11) 0.0098(15) -0.0014(14)
C13 0.0415(16) 0.0261(12) 0.0248(12) 0.0030(9) 0.0108(11) -0.0012(11)
C14 0.0438(17) 0.0295(13) 0.0327(14) 0.0063(11) 0.0053(12) 0.0022(12)
C15 0.0362(16) 0.0353(14) 0.0275(13) 0.0025(10) 0.0036(11) 0.0034(12)
C16 0.049(2) 0.0384(16) 0.0509(18) 0.0001(14) 0.0103(15) 0.0073(14)
C17 0.046(2) 0.068(2) 0.062(2) 0.0035(18) 0.0199(17) 0.0136(18)
C18 0.038(2) 0.064(2) 0.063(2) 0.0044(18) 0.0106(16) -0.0078(17)
C19 0.046(2) 0.0467(18) 0.0525(19) -0.0072(15) 0.0049(15) -0.0109(15)
C20 0.0423(18) 0.0362(15) 0.0415(16) -0.0064(12) 0.0101(13) -0.0020(13)
O5 0.127(3) 0.095(3) 0.097(3) 0.027(2) 0.045(2) 0.034(2)
C21 0.107(4) 0.110(4) 0.073(3) 0.017(3) 0.034(3) 0.036(3)
C22 0.094(5) 0.147(6) 0.104(4) 0.030(4) 0.015(3) 0.001(4)
C23 0.092(5) 0.157(7) 0.172(7) 0.073(6) 0.032(4) 0.025(4)
C24 0.101(4) 0.091(4) 0.102(4) 0.020(3) 0.018(3) 0.024(3)

loop_
_atom_type_symbol
_atom_type_description
_atom_type_scat_dispersion_real
_atom_type_scat_dispersion_imag
_atom_type_scat_source
C C 0.0033 0.0016 'International Tables Vol C Tables 4.2.6.8 and 6.1.1.4'
H H 0.0000 0.0000 'International Tables Vol C Tables 4.2.6.8 and 6.1.1.4'
N N 0.0061 0.0033 'International Tables Vol C Tables 4.2.6.8 and 6.1.1.4'
O O 0.0106 0.0060 'International Tables Vol C Tables 4.2.6.8 and 6.1.1.4'

loop_
_geom_angle_atom_site_label_1
_geom_angle_atom_site_label_2
_geom_angle_atom_site_label_3
_geom_angle
C8 O4 H4 109.5
C1 N1 C2 116.3(2)
C1 N1 C4 123.9(2)
C4 N1 C2 119.7(2)
C1 N2 C3 117.2(2)
C1 N2 C5 124.2(2)
C5 N2 C3 118.5(2)
C11 N3 C12 122.5(2)
C11 N3 C13 120.6(2)
C12 N3 C13 116.9(2)
O1 C1 N1 121.1(2)
O1 C1 N2 122.1(2)
N2 C1 N1 116.9(2)
N1 C2 H2A 109.5
N1 C2 H2B 109.5
N1 C2 H2C 109.5
H2A C2 H2B 109.5
H2A C2 H2C 109.5
H2B C2 H2C 109.5
N2 C3 H3A 109.5
N2 C3 H3B 109.5
N2 C3 H3C 109.5
H3A C3 H3B 109.5
H3A C3 H3C 109.5
H3B C3 H3C 109.5
O2 C4 N1 116.8(2)
O2 C4 C6 125.3(2)
N1 C4 C6 117.9(2)
O3 C5 N2 118.7(2)
O3 C5 C6 124.4(2)
N2 C5 C6 116.8(2)
C4 C6 C5 119.6(2)
C4 C6 C7 125.3(2)
C7 C6 C5 115.1(2)
C6 C7 H7 113.1
C8 C7 C6 133.8(2)
C8 C7 H7 113.1
O4 C8 C7 125.7(2)
O4 C8 C9 115.6(2)
C7 C8 C9 118.6(2)
C8 C9 H9 117.4
C10 C9 C8 125.2(2)
C10 C9 H9 117.4
C9 C10 H10 120.3
C9 C10 C11 119.4(2)
C11 C10 H10 120.3
N3 C11 C10 126.5(2)
N3 C11 H11 116.7
C10 C11 H11 116.7
N3 C12 H12A 109.5
N3 C12 H12B 109.5
N3 C12 H12C 109.5
H12A C12 H12B 109.5
H12A C12 H12C 109.5
H12B C12 H12C 109.5
N3 C13 H13A 109.1
N3 C13 H13B 109.1
N3 C13 C14 112.5(2)
H13A C13 H13B 107.8
C14 C13 H13A 109.1
C14 C13 H13B 109.1
C13 C14 H14A 108.7
C13 C14 H14B 108.7
H14A C14 H14B 107.6
C15 C14 C13 114.3(2)
C15 C14 H14A 108.7
C15 C14 H14B 108.7
C16 C15 C14 120.8(3)
C16 C15 C20 117.8(3)
C20 C15 C14 121.4(3)
C15 C16 H16 119.2
C15 C16 C17 121.6(3)
C17 C16 H16 119.2
C16 C17 H17 120.0
C18 C17 C16 119.9(3)
C18 C17 H17 120.0
C17 C18 H18 120.6
C19 C18 C17 118.9(3)
C19 C18 H18 120.6
C18 C19 H19 119.4
C20 C19 C18 121.2(3)
C20 C19 H19 119.4
C15 C20 H20 119.7
C19 C20 C15 120.6(3)
C19 C20 H20 119.7
C21 O5 C24 106.8(4)
O5 C21 H21A 110.1
O5 C21 H21B 110.1
O5 C21 C22 108.0(5)
H21A C21 H21B 108.4
C22 C21 H21A 110.1
C22 C21 H21B 110.1
C21 C22 H22A 111.3
C21 C22 H22B 111.3
C21 C22 C23 102.5(5)
H22A C22 H22B 109.2
C23 C22 H22A 111.3
C23 C22 H22B 111.3
C22 C23 H23A 110.5
C22 C23 H23B 110.5
C22 C23 C24 106.3(5)
H23A C23 H23B 108.7
C24 C23 H23A 110.5
C24 C23 H23B 110.5
O5 C24 C23 106.4(5)
O5 C24 H24A 110.4
O5 C24 H24B 110.4
C23 C24 H24A 110.4
C23 C24 H24B 110.4
H24A C24 H24B 108.6

loop_
_geom_bond_atom_site_label_1
_geom_bond_atom_site_label_2
_geom_bond_distance
O1 C1 1.223(3)
O2 C4 1.251(3)
O3 C5 1.224(3)
O4 H4 0.8400
O4 C8 1.354(3)
N1 C1 1.380(3)
N1 C2 1.467(3)
N1 C4 1.392(3)
N2 C1 1.367(3)
N2 C3 1.461(3)
N2 C5 1.400(3)
N3 C11 1.311(3)
N3 C12 1.452(3)
N3 C13 1.466(3)
C2 H2A 0.9800
C2 H2B 0.9800
C2 H2C 0.9800
C3 H3A 0.9800
C3 H3B 0.9800
C3 H3C 0.9800
C4 C6 1.418(3)
C5 C6 1.441(3)
C6 C7 1.421(3)
C7 H7 0.9500
C7 C8 1.373(3)
C8 C9 1.415(3)
C9 H9 0.9500
C9 C10 1.362(4)
C10 H10 0.9500
C10 C11 1.405(3)
C11 H11 0.9500
C12 H12A 0.9800
C12 H12B 0.9800
C12 H12C 0.9800
C13 H13A 0.9900
C13 H13B 0.9900
C13 C14 1.516(4)
C14 H14A 0.9900
C14 H14B 0.9900
C14 C15 1.498(4)
C15 C16 1.384(4)
C15 C20 1.392(4)
C16 H16 0.9500
C16 C17 1.385(5)
C17 H17 0.9500
C17 C18 1.383(5)
C18 H18 0.9500
C18 C19 1.377(5)
C19 H19 0.9500
C19 C20 1.376(4)
C20 H20 0.9500
O5 C21 1.398(6)
O5 C24 1.415(6)
C21 H21A 0.9900
C21 H21B 0.9900
C21 C22 1.486(8)
C22 H22A 0.9900
C22 H22B 0.9900
C22 C23 1.497(8)
C23 H23A 0.9900
C23 H23B 0.9900
C23 C24 1.504(8)
C24 H24A 0.9900
C24 H24B 0.9900

loop_
_geom_hbond_atom_site_label_D
_geom_hbond_atom_site_label_H
_geom_hbond_atom_site_label_A
_geom_hbond_distance_DH
_geom_hbond_distance_HA
_geom_hbond_distance_DA
_geom_hbond_angle_DHA
_geom_hbond_publ_flag
O4 H4 O2 0.84 1.73 2.556(2) 166.2 yes
